data_2203190
loop_
_publ_author_name
'Hannu-Kuure, Milja S.'
'Oilunkaniemi, Raija'
'Laitinen, Risto S.'
'Ahlgren, Markku'

_publ_section_title
;
 Di-\m-phenylselenolato-bis[chloro(triphenylphosphine)palladium(II)]
;
_journal_issue 2
_journal_name_full 'Acta Crystallographica Section E'
_journal_page_first m214
_journal_page_last m216
_journal_paper_doi 10.1107/S1600536804000960
_journal_volume 60
_journal_year 2004
_chemical_formula_iupac '[Pd2 Cl2 (C6 H5 Se)2 (C18 H15 P)2]'
_chemical_formula_moiety 'C48 H40 Cl2 P2 Pd2 Se2'
_chemical_formula_sum 'C48 H40 Cl2 P2 Pd2 Se2'
_chemical_formula_weight 1120.36
_chemical_name_systematic
;
Di-\m-phenylselenolato-bis[chloro(triphenylphosphine)palladium(II)]
;
_space_group_IT_number 14
_symmetry_cell_setting monoclinic
_symmetry_space_group_name_Hall '-P 2yn'
_symmetry_space_group_name_H-M 'P 1 21/n 1'
_atom_sites_solution_hydrogens geom
_atom_sites_solution_primary direct
_atom_sites_solution_secondary difmap
_audit_creation_method SHELXL97
_cell_angle_alpha 90
_cell_angle_beta 105.60(3)
_cell_angle_gamma 90
_cell_formula_units_Z 2
_cell_length_a 8.878(2)
_cell_length_b 17.533(4)
_cell_length_c 14.398(3)
_cell_measurement_reflns_used 4136
_cell_measurement_temperature 150(2)
_cell_measurement_theta_max 27.47
_cell_measurement_theta_min 3.75
_cell_volume 2158.6(9)
_computing_cell_refinement 'DENZO-SMN (Otwinowski & Minor, 1997)'
_computing_data_collection 'COLLECT (Hooft, 1998)'
_computing_data_reduction DENZO-SMN
_computing_molecular_graphics 'DIAMOND (Brandenburg & Berndt, 1999)'
_computing_publication_material 'WinGX (Farrugia, 1999)'
_computing_structure_refinement 'SHELXL97 (Sheldrick, 1997)'
_computing_structure_solution 'SHELXS97 (Sheldrick, 1997)'
_diffrn_ambient_temperature 150(2)
_diffrn_measured_fraction_theta_full 0.992
_diffrn_measured_fraction_theta_max 0.992
_diffrn_measurement_device_type 'Bruker-Nonius KappaCCD area-detector'
_diffrn_measurement_method '\f scans, and \w scans with \k offsets'
_diffrn_radiation_monochromator graphite
_diffrn_radiation_source 'fine-focus sealed tube'
_diffrn_radiation_type MoK\a
_diffrn_radiation_wavelength 0.71073
_diffrn_reflns_av_R_equivalents 0.0576
_diffrn_reflns_av_sigmaI/netI 0.0423
_diffrn_reflns_limit_h_max 11
_diffrn_reflns_limit_h_min -11
_diffrn_reflns_limit_k_max 22
_diffrn_reflns_limit_k_min -22
_diffrn_reflns_limit_l_max 18
_diffrn_reflns_limit_l_min -18
_diffrn_reflns_number 23990
_diffrn_reflns_theta_full 27.47
_diffrn_reflns_theta_max 27.47
_diffrn_reflns_theta_min 3.75
_diffrn_standards_number 0
_exptl_absorpt_coefficient_mu 2.751
_exptl_absorpt_correction_T_max 0.8099
_exptl_absorpt_correction_T_min 0.5463
_exptl_absorpt_correction_type psi-scan
_exptl_absorpt_process_details '(SHELXTL; Bruker, 2001)'
_exptl_crystal_colour orange
_exptl_crystal_density_diffrn 1.724
_exptl_crystal_density_meas ?
_exptl_crystal_density_method .
_exptl_crystal_description needle
_exptl_crystal_F_000 1104
_exptl_crystal_size_max 0.25
_exptl_crystal_size_mid 0.15
_exptl_crystal_size_min 0.08
_refine_diff_density_max 0.911
_refine_diff_density_min -0.940
_refine_ls_extinction_method none
_refine_ls_goodness_of_fit_ref 1.094
_refine_ls_hydrogen_treatment constr
_refine_ls_matrix_type full
_refine_ls_number_parameters 253
_refine_ls_number_reflns 4914
_refine_ls_number_restraints 0
_refine_ls_restrained_S_all 1.094
_refine_ls_R_factor_all 0.0500
_refine_ls_R_factor_gt 0.0384
_refine_ls_shift/su_max 0.001
_refine_ls_shift/su_mean 0.000
_refine_ls_structure_factor_coef Fsqd
_refine_ls_weighting_details 'calc w = 1/[\s^2^(Fo^2^)+(0.034P)^2^+3.9989P] where P=(Fo^2^+2Fc^2^)/3'
_refine_ls_weighting_scheme calc
_refine_ls_wR_factor_gt 0.0874
_refine_ls_wR_factor_ref 0.0935
_reflns_number_gt 4136
_reflns_number_total 4914
_reflns_threshold_expression I>2\s(I)
_cod_data_source_file fl6080.cif
_cod_data_source_block I
_cod_depositor_comments
;
The following automatic conversions were performed:
'_symmetry_cell_setting' value 'Monoclinic' changed to 'monoclinic'
according to '/home/saulius/struct/CIF-dictionaries/cif_core.dic'
dictionary named 'cif_core.dic' version 2.4.1 from
2010-06-29.

'_exptl_absorpt_correction_type' value 'psi scan' changed to
'psi-scan' according to
'/home/saulius/struct/CIF-dictionaries/cif_core.dic' dictionary named
'cif_core.dic' version 2.4.1 from 2010-06-29.

Automatic conversion script
Id: cif_fix_enum 1527 2010-12-29 10:47:43Z saulius 

The following automatic conversions were performed:

'_symmetry_cell_setting' value 'Monoclinic' changed to 'monoclinic'
according to /home/saulius/struct/CIF-dictionaries/cif_core.dic
dictionary named 'cif_core.dic' version 2.4.1 from
2010-06-29.

'_exptl_absorpt_correction_type' value 'psi scan'
changed to 'psi-scan' according to
/home/saulius/struct/CIF-dictionaries/cif_core.dic dictionary named
'cif_core.dic' version 2.4.1 from 2010-06-29.

Automatic conversion script
Id: cif_fix_values 1715 2011-07-08 13:25:40Z adriana 
;
_cod_original_cell_volume 2158.7(9)
_cod_original_sg_symbol_H-M 'P 21/n'
_cod_database_code 2203190
_cod_database_fobs_code 2203190

loop_
_symmetry_equiv_pos_as_xyz
'x, y, z'
'-x+1/2, y+1/2, -z+1/2'
'-x, -y, -z'
'x-1/2, -y-1/2, z-1/2'

loop_
_atom_site_label
_atom_site_fract_x
_atom_site_fract_y
_atom_site_fract_z
_atom_site_U_iso_or_equiv
_atom_site_adp_type
_atom_site_calc_flag
_atom_site_refinement_flags
_atom_site_occupancy
_atom_site_type_symbol
Pd1 0.48993(3) 0.451527(15) 0.110794(19) 0.02584(9) Uani d . 1 Pd
Se1 0.53919(4) 0.57869(2) 0.06105(3) 0.02807(11) Uani d . 1 Se
Cl1 0.39683(13) 0.32927(5) 0.12931(7) 0.0404(2) Uani d . 1 Cl
P1 0.51096(11) 0.48003(5) 0.27025(7) 0.0260(2) Uani d . 1 P
C1 0.3337(5) 0.6171(2) 0.0582(3) 0.0304(8) Uani d . 1 C
C2 0.3213(5) 0.6758(2) 0.1203(3) 0.0376(9) Uani d . 1 C
H2 0.4127 0.6996 0.1592 0.045 Uiso calc R 1 H
C3 0.1743(6) 0.6995(3) 0.1252(3) 0.0465(11) Uani d . 1 C
H3 0.1656 0.7389 0.1688 0.056 Uiso calc R 1 H
C4 0.0408(6) 0.6663(3) 0.0673(4) 0.0482(11) Uani d . 1 C
H4 -0.0590 0.6827 0.0716 0.058 Uiso calc R 1 H
C5 0.0517(5) 0.6097(3) 0.0037(3) 0.0433(10) Uani d . 1 C
H5 -0.0405 0.5879 -0.0371 0.052 Uiso calc R 1 H
C6 0.1972(5) 0.5845(2) -0.0010(3) 0.0361(9) Uani d . 1 C
H6 0.2047 0.5449 -0.0445 0.043 Uiso calc R 1 H
C111 0.3241(4) 0.4603(2) 0.2925(3) 0.0308(8) Uani d . 1 C
C112 0.3073(5) 0.4089(2) 0.3635(3) 0.0420(10) Uani d . 1 C
H112 0.3974 0.3864 0.4055 0.050 Uiso calc R 1 H
C113 0.1617(6) 0.3909(3) 0.3726(5) 0.0589(14) Uani d . 1 C
H113 0.1506 0.3562 0.4210 0.071 Uiso calc R 1 H
C114 0.0312(6) 0.4238(3) 0.3109(5) 0.0628(15) Uani d . 1 C
H114 -0.0697 0.4100 0.3159 0.075 Uiso calc R 1 H
C115 0.0448(5) 0.4767(3) 0.2416(4) 0.0533(12) Uani d . 1 C
H115 -0.0456 0.5005 0.2015 0.064 Uiso calc R 1 H
C116 0.1913(5) 0.4942(3) 0.2318(3) 0.0408(9) Uani d . 1 C
H116 0.2019 0.5293 0.1837 0.049 Uiso calc R 1 H
C121 0.5578(4) 0.5782(2) 0.3091(3) 0.0291(8) Uani d . 1 C
C122 0.4626(5) 0.6217(2) 0.3509(3) 0.0371(9) Uani d . 1 C
H122 0.3703 0.6002 0.3615 0.045 Uiso calc R 1 H
C123 0.5034(6) 0.6970(3) 0.3773(3) 0.0490(12) Uani d . 1 C
H123 0.4373 0.7271 0.4045 0.059 Uiso calc R 1 H
C124 0.6379(6) 0.7278(3) 0.3643(3) 0.0515(12) Uani d . 1 C
H124 0.6645 0.7791 0.3828 0.062 Uiso calc R 1 H
C125 0.7350(5) 0.6850(3) 0.3246(3) 0.0445(11) Uani d . 1 C
H125 0.8286 0.7066 0.3164 0.053 Uiso calc R 1 H
C126 0.6954(5) 0.6100(2) 0.2967(3) 0.0351(8) Uani d . 1 C
H126 0.7621 0.5804 0.2691 0.042 Uiso calc R 1 H
C131 0.6529(4) 0.4239(2) 0.3593(3) 0.0311(8) Uani d . 1 C
C132 0.7394(5) 0.4577(3) 0.4454(3) 0.0421(10) Uani d . 1 C
H132 0.7254 0.5101 0.4575 0.051 Uiso calc R 1 H
C133 0.8464(6) 0.4138(3) 0.5132(3) 0.0491(11) Uani d . 1 C
H133 0.9056 0.4367 0.5715 0.059 Uiso calc R 1 H
C134 0.8667(5) 0.3384(3) 0.4967(4) 0.0508(12) Uani d . 1 C
H134 0.9396 0.3090 0.5434 0.061 Uiso calc R 1 H
C135 0.7829(5) 0.3050(2) 0.4135(4) 0.0489(12) Uani d . 1 C
H135 0.7969 0.2523 0.4028 0.059 Uiso calc R 1 H
C136 0.6759(5) 0.3478(2) 0.3435(3) 0.0405(10) Uani d . 1 C
H136 0.6193 0.3243 0.2850 0.049 Uiso calc R 1 H

loop_
_atom_site_aniso_label
_atom_site_aniso_U_11
_atom_site_aniso_U_22
_atom_site_aniso_U_33
_atom_site_aniso_U_12
_atom_site_aniso_U_13
_atom_site_aniso_U_23
Pd1 0.03095(16) 0.02140(15) 0.02557(15) 0.00068(10) 0.00831(11) -0.00079(10)
Se1 0.0346(2) 0.02377(19) 0.02576(19) -0.00179(14) 0.00805(15) -0.00162(13)
Cl1 0.0582(6) 0.0261(5) 0.0378(5) -0.0077(4) 0.0145(5) -0.0022(4)
P1 0.0287(5) 0.0231(4) 0.0268(5) -0.0002(4) 0.0085(4) -0.0001(4)
C1 0.039(2) 0.0252(18) 0.0281(19) 0.0037(15) 0.0112(16) 0.0022(14)
C2 0.051(2) 0.029(2) 0.033(2) 0.0064(17) 0.0112(18) -0.0002(16)
C3 0.061(3) 0.033(2) 0.048(3) 0.012(2) 0.020(2) 0.0011(19)
C4 0.048(3) 0.048(3) 0.052(3) 0.017(2) 0.019(2) 0.008(2)
C5 0.040(2) 0.042(2) 0.045(2) 0.0056(19) 0.0063(19) 0.008(2)
C6 0.045(2) 0.030(2) 0.030(2) 0.0053(17) 0.0071(17) 0.0017(15)
C111 0.0314(19) 0.0295(19) 0.034(2) -0.0043(15) 0.0134(16) -0.0087(15)
C112 0.044(2) 0.034(2) 0.054(3) 0.0032(18) 0.025(2) 0.0045(19)
C113 0.059(3) 0.043(3) 0.090(4) -0.001(2) 0.048(3) 0.007(3)
C114 0.045(3) 0.067(3) 0.086(4) -0.016(3) 0.036(3) -0.015(3)
C115 0.033(2) 0.075(4) 0.051(3) -0.002(2) 0.010(2) -0.018(3)
C116 0.035(2) 0.054(3) 0.033(2) -0.0017(19) 0.0088(17) -0.0048(18)
C121 0.0326(19) 0.0279(18) 0.0253(18) -0.0006(15) 0.0052(15) 0.0017(14)
C122 0.043(2) 0.036(2) 0.032(2) 0.0002(17) 0.0081(17) -0.0083(16)
C123 0.066(3) 0.036(2) 0.043(3) 0.005(2) 0.011(2) -0.0151(19)
C124 0.071(3) 0.029(2) 0.048(3) -0.011(2) 0.005(2) -0.0108(19)
C125 0.047(2) 0.041(2) 0.039(2) -0.0156(19) -0.0002(19) -0.0006(19)
C126 0.037(2) 0.032(2) 0.032(2) -0.0011(16) 0.0028(16) 0.0001(16)
C131 0.0311(19) 0.0308(19) 0.031(2) 0.0015(15) 0.0078(15) 0.0086(15)
C132 0.051(3) 0.043(2) 0.031(2) 0.0042(19) 0.0085(18) 0.0047(17)
C133 0.047(3) 0.062(3) 0.033(2) 0.002(2) 0.0012(19) 0.009(2)
C134 0.042(2) 0.051(3) 0.053(3) -0.002(2) 0.003(2) 0.028(2)
C135 0.036(2) 0.029(2) 0.077(3) 0.0002(17) 0.009(2) 0.022(2)
C136 0.032(2) 0.032(2) 0.054(3) -0.0033(16) 0.0063(19) 0.0066(18)

loop_
_atom_type_symbol
_atom_type_description
_atom_type_scat_dispersion_real
_atom_type_scat_dispersion_imag
_atom_type_scat_source
C C 0.0033 0.0016 'International Tables Vol C Tables 4.2.6.8 and 6.1.1.4'
H H 0.0000 0.0000 'International Tables Vol C Tables 4.2.6.8 and 6.1.1.4'
P P 0.1023 0.0942 'International Tables Vol C Tables 4.2.6.8 and 6.1.1.4'
Cl Cl 0.1484 0.1585 'International Tables Vol C Tables 4.2.6.8 and 6.1.1.4'
Se Se -0.0929 2.2259 'International Tables Vol C Tables 4.2.6.8 and 6.1.1.4'
Pd Pd -0.9988 1.0072 'International Tables Vol C Tables 4.2.6.8 and 6.1.1.4'

loop_
_geom_angle_atom_site_label_1
_geom_angle_atom_site_label_2
_geom_angle_atom_site_label_3
_geom_angle_site_symmetry_3
_geom_angle
_geom_angle_publ_flag
P1 Pd1 Cl1 . 91.24(4) yes
P1 Pd1 Se1 . 97.03(3) yes
Cl1 Pd1 Se1 . 167.67(3) yes
P1 Pd1 Se1 3_665 178.69(3) yes
Cl1 Pd1 Se1 3_665 88.43(3) yes
Se1 Pd1 Se1 3_665 83.098(18) yes
C1 Se1 Pd1 . 94.73(11) yes
C1 Se1 Pd1 3_665 102.07(12) yes
Pd1 Se1 Pd1 3_665 96.902(18) yes
C111 P1 C121 . 105.71(17) no
C111 P1 C131 . 105.43(18) no
C121 P1 C131 . 103.65(18) no
C111 P1 Pd1 . 107.63(13) no
C121 P1 Pd1 . 117.41(12) no
C131 P1 Pd1 . 115.97(13) no
C2 C1 C6 . 119.2(4) no
C2 C1 Se1 . 118.9(3) no
C6 C1 Se1 . 121.8(3) no
C1 C2 C3 . 119.6(4) no
C1 C2 H2 . 120.2 no
C3 C2 H2 . 120.2 no
C4 C3 C2 . 120.5(4) no
C4 C3 H3 . 119.7 no
C2 C3 H3 . 119.7 no
C5 C4 C3 . 120.3(4) no
C5 C4 H4 . 119.8 no
C3 C4 H4 . 119.8 no
C4 C5 C6 . 119.8(4) no
C4 C5 H5 . 120.1 no
C6 C5 H5 . 120.1 no
C5 C6 C1 . 120.4(4) no
C5 C6 H6 . 119.8 no
C1 C6 H6 . 119.8 no
C116 C111 C112 . 119.5(4) no
C116 C111 P1 . 117.9(3) no
C112 C111 P1 . 122.4(3) no
C113 C112 C111 . 120.5(5) no
C113 C112 H112 . 119.8 no
C111 C112 H112 . 119.8 no
C112 C113 C114 . 119.4(5) no
C112 C113 H113 . 120.3 no
C114 C113 H113 . 120.3 no
C113 C114 C115 . 121.3(5) no
C113 C114 H114 . 119.3 no
C115 C114 H114 . 119.3 no
C116 C115 C114 . 119.2(5) no
C116 C115 H115 . 120.4 no
C114 C115 H115 . 120.4 no
C115 C116 C111 . 120.1(4) no
C115 C116 H116 . 120.0 no
C111 C116 H116 . 120.0 no
C122 C121 C126 . 119.4(4) no
C122 C121 P1 . 122.4(3) no
C126 C121 P1 . 118.2(3) no
C121 C122 C123 . 119.6(4) no
C121 C122 H122 . 120.2 no
C123 C122 H122 . 120.2 no
C124 C123 C122 . 120.6(4) no
C124 C123 H123 . 119.7 no
C122 C123 H123 . 119.7 no
C123 C124 C125 . 120.5(4) no
C123 C124 H124 . 119.8 no
C125 C124 H124 . 119.8 no
C124 C125 C126 . 119.8(4) no
C124 C125 H125 . 120.1 no
C126 C125 H125 . 120.1 no
C125 C126 C121 . 120.0(4) no
C125 C126 H126 . 120.0 no
C121 C126 H126 . 120.0 no
C136 C131 C132 . 119.0(4) no
C136 C131 P1 . 120.7(3) no
C132 C131 P1 . 120.3(3) no
C133 C132 C131 . 119.7(4) no
C133 C132 H132 . 120.2 no
C131 C132 H132 . 120.2 no
C134 C133 C132 . 120.5(5) no
C134 C133 H133 . 119.7 no
C132 C133 H133 . 119.7 no
C135 C134 C133 . 120.3(4) no
C135 C134 H134 . 119.8 no
C133 C134 H134 . 119.8 no
C134 C135 C136 . 120.4(4) no
C134 C135 H135 . 119.8 no
C136 C135 H135 . 119.8 no
C131 C136 C135 . 120.1(4) no
C131 C136 H136 . 119.9 no
C135 C136 H136 . 119.9 no

loop_
_geom_bond_atom_site_label_1
_geom_bond_atom_site_label_2
_geom_bond_site_symmetry_2
_geom_bond_distance
_geom_bond_publ_flag
Pd1 P1 . 2.3075(10) yes
Pd1 Cl1 . 2.3383(11) yes
Pd1 Se1 . 2.4174(6) yes
Pd1 Se1 3_665 2.4748(7) yes
Se1 C1 . 1.935(4) yes
Se1 Pd1 3_665 2.4748(7) no
P1 C111 . 1.806(4) yes
P1 C121 . 1.823(4) yes
P1 C131 . 1.825(4) yes
C1 C2 . 1.386(5) no
C1 C6 . 1.402(6) no
C2 C3 . 1.389(6) no
C2 H2 . 0.9500 no
C3 C4 . 1.381(7) no
C3 H3 . 0.9500 no
C4 C5 . 1.371(7) no
C4 H4 . 0.9500 no
C5 C6 . 1.384(6) no
C5 H5 . 0.9500 no
C6 H6 . 0.9500 no
C111 C116 . 1.398(6) no
C111 C112 . 1.399(6) no
C112 C113 . 1.371(6) no
C112 H112 . 0.9500 no
C113 C114 . 1.382(8) no
C113 H113 . 0.9500 no
C114 C115 . 1.391(8) no
C114 H114 . 0.9500 no
C115 C116 . 1.380(6) no
C115 H115 . 0.9500 no
C116 H116 . 0.9500 no
C121 C122 . 1.390(6) no
C121 C126 . 1.398(5) no
C122 C123 . 1.394(6) no
C122 H122 . 0.9500 no
C123 C124 . 1.368(7) no
C123 H123 . 0.9500 no
C124 C125 . 1.377(7) no
C124 H124 . 0.9500 no
C125 C126 . 1.393(6) no
C125 H125 . 0.9500 no
C126 H126 . 0.9500 no
C131 C136 . 1.379(6) no
C131 C132 . 1.401(6) no
C132 C133 . 1.396(6) no
C132 H132 . 0.9500 no
C133 C134 . 1.365(7) no
C133 H133 . 0.9500 no
C134 C135 . 1.361(7) no
C134 H134 . 0.9500 no
C135 C136 . 1.402(6) no
C135 H135 . 0.9500 no
C136 H136 . 0.9500 no

loop_
_geom_torsion_atom_site_label_1
_geom_torsion_atom_site_label_2
_geom_torsion_atom_site_label_3
_geom_torsion_atom_site_label_4
_geom_torsion_site_symmetry_1
_geom_torsion_site_symmetry_4
_geom_torsion
_geom_torsion_publ_flag
P1 Pd1 Se1 C1 . . -75.90(12) no
Cl1 Pd1 Se1 C1 . . 55.86(18) no
Se1 Pd1 Se1 C1 3_665 . 102.79(12) no
P1 Pd1 Se1 Pd1 . 3_665 -178.69(3) no
Cl1 Pd1 Se1 Pd1 . 3_665 -46.93(14) no
Se1 Pd1 Se1 Pd1 3_665 3_665 0.0 no
Cl1 Pd1 P1 C111 . . -53.10(14) no
Se1 Pd1 P1 C111 . . 117.74(13) no
Cl1 Pd1 P1 C121 . . -172.11(14) no
Se1 Pd1 P1 C121 . . -1.27(14) no
Cl1 Pd1 P1 C131 . . 64.64(14) no
Se1 Pd1 P1 C131 . . -124.53(14) no
Pd1 Se1 C1 C2 . . 117.4(3) no
Pd1 Se1 C1 C2 3_665 . -144.5(3) no
Pd1 Se1 C1 C6 . . -59.1(3) no
Pd1 Se1 C1 C6 3_665 . 39.0(3) no
C6 C1 C2 C3 . . 2.2(6) no
Se1 C1 C2 C3 . . -174.4(3) no
C1 C2 C3 C4 . . -1.4(6) no
C2 C3 C4 C5 . . -0.4(7) no
C3 C4 C5 C6 . . 1.5(7) no
C4 C5 C6 C1 . . -0.8(6) no
C2 C1 C6 C5 . . -1.1(6) no
Se1 C1 C6 C5 . . 175.4(3) no
C121 P1 C111 C116 . . 72.8(3) no
C131 P1 C111 C116 . . -177.8(3) no
Pd1 P1 C111 C116 . . -53.5(3) no
C121 P1 C111 C112 . . -111.6(4) no
C131 P1 C111 C112 . . -2.2(4) no
Pd1 P1 C111 C112 . . 122.2(3) no
C116 C111 C112 C113 . . 1.0(6) no
P1 C111 C112 C113 . . -174.6(4) no
C111 C112 C113 C114 . . 0.2(8) no
C112 C113 C114 C115 . . -2.1(9) no
C113 C114 C115 C116 . . 2.8(8) no
C114 C115 C116 C111 . . -1.5(7) no
C112 C111 C116 C115 . . -0.3(6) no
P1 C111 C116 C115 . . 175.5(3) no
C111 P1 C121 C122 . . 2.9(4) no
C131 P1 C121 C122 . . -107.8(3) no
Pd1 P1 C121 C122 . . 122.9(3) no
C111 P1 C121 C126 . . -177.7(3) no
C131 P1 C121 C126 . . 71.7(3) no
Pd1 P1 C121 C126 . . -57.6(3) no
C126 C121 C122 C123 . . 1.8(6) no
P1 C121 C122 C123 . . -178.7(3) no
C121 C122 C123 C124 . . -1.5(7) no
C122 C123 C124 C125 . . 0.2(7) no
C123 C124 C125 C126 . . 0.6(7) no
C124 C125 C126 C121 . . -0.1(6) no
C122 C121 C126 C125 . . -1.1(6) no
P1 C121 C126 C125 . . 179.5(3) no
C111 P1 C131 C136 . . 82.5(4) no
C121 P1 C131 C136 . . -166.6(3) no
Pd1 P1 C131 C136 . . -36.4(4) no
C111 P1 C131 C132 . . -96.9(4) no
C121 P1 C131 C132 . . 13.9(4) no
Pd1 P1 C131 C132 . . 144.1(3) no
C136 C131 C132 C133 . . -0.2(6) no
P1 C131 C132 C133 . . 179.3(4) no
C131 C132 C133 C134 . . -0.4(7) no
C132 C133 C134 C135 . . 0.1(7) no
C133 C134 C135 C136 . . 0.6(7) no
C132 C131 C136 C135 . . 0.9(6) no
P1 C131 C136 C135 . . -178.6(3) no
C134 C135 C136 C131 . . -1.2(7) no
